data_1548779
loop_
_publ_author_name
'Mathieu Pasturel'
'Nabil Nasri'
'Besma Belgacem'
'Thierry Guizouarn'
'Olivier Tougait'
'Rached BEN HASSEN'
'Henri Noel'

_publ_section_title
;
 Magnetic and magnetocaloric properties of the new R3Co4+xAl12-x (R : Tb
 to Er) with the Gd3Ru4Al12 structure-type
;
_journal_name_full Mendeley
_journal_page_first 1
_journal_page_last 2
_journal_paper_doi 10.17632/pjk3gshszy.2
_journal_volume 1
_journal_year 2017
_chemical_compound_source 'synthesis as described'
_chemical_formula_moiety 'Al11.89 Co4.11 Ho3'
_chemical_formula_sum 'Al11.89 Co4.11 Ho3'
_chemical_formula_weight 1057.78
_chemical_name_common Ho3Co4Al12
_space_group_IT_number 194
_symmetry_cell_setting hexagonal
_symmetry_Int_Tables_number 194
_symmetry_space_group_name_Hall '-P 6c 2c'
_symmetry_space_group_name_H-M 'P 63/m m c'
_atom_sites_solution_primary direct
_atom_sites_solution_secondary difmap
_cell_angle_alpha 90
_cell_angle_beta 90
_cell_angle_gamma 120
_cell_formula_units_Z 2
_cell_length_a 8.6380(10)
_cell_length_b 8.6380(10)
_cell_length_c 9.2620(10)
_cell_measurement_reflns_used 12014
_cell_measurement_temperature 293(2)
_cell_measurement_theta_max 42.106
_cell_measurement_theta_min 2.546
_cell_measurement_wavelength 0.71073
_cell_volume 598.50(12)
_computing_cell_refinement 'Dirax/lsq (Duisenberg & Schreurs, 1989-2000)'
_computing_data_collection 'Collect (Bruker AXS BV, 1997-2004)'
_computing_data_reduction 'EvalCCD (Duisenberg & Schreurs 1990-2000)'
_computing_molecular_graphics 'Ortep-3 for Windows (Farrugia, 1997)'
_computing_publication_material 'WinGX publication routines (Farrugia, 1999)'
_computing_structure_refinement 'SHELXL-97 (Sheldrick, 1997)'
_computing_structure_solution 'SIR97 (Giacovazzo et al, 1997)'
_diffrn_ambient_temperature 293(2)
_diffrn_detector 'CCD plate'
_diffrn_detector_area_resol_mean 9
_diffrn_measured_fraction_theta_full 0.999
_diffrn_measured_fraction_theta_max 0.999
_diffrn_measurement_device '95mm CCD camera on \k-goniostat'
_diffrn_measurement_device_type KappaCCD
_diffrn_measurement_method CCD
_diffrn_orient_matrix_type 'by Bruker AXS Collect from scalepack cell'
_diffrn_orient_matrix_UB_11 0.0897071
_diffrn_orient_matrix_UB_12 -0.0387525
_diffrn_orient_matrix_UB_13 -0.0180994
_diffrn_orient_matrix_UB_21 0.0124771
_diffrn_orient_matrix_UB_22 0.041734
_diffrn_orient_matrix_UB_23 -0.1022725
_diffrn_orient_matrix_UB_31 0.0983182
_diffrn_orient_matrix_UB_32 0.120938
_diffrn_orient_matrix_UB_33 0.0294931
_diffrn_radiation_monochromator graphite
_diffrn_radiation_probe x-ray
_diffrn_radiation_type MoK\a
_diffrn_radiation_wavelength 0.71073
_diffrn_reflns_av_R_equivalents 0.0723
_diffrn_reflns_av_unetI/netI 0.0371
_diffrn_reflns_limit_h_max 16
_diffrn_reflns_limit_h_min -15
_diffrn_reflns_limit_k_max 16
_diffrn_reflns_limit_k_min -16
_diffrn_reflns_limit_l_max 17
_diffrn_reflns_limit_l_min -16
_diffrn_reflns_number 13403
_diffrn_reflns_theta_full 41.98
_diffrn_reflns_theta_max 41.98
_diffrn_reflns_theta_min 3.5
_diffrn_source 'Enraf Nonius FR590'
_exptl_absorpt_coefficient_mu 25.966
_exptl_absorpt_correction_T_max 0.204
_exptl_absorpt_correction_T_min 0.081
_exptl_absorpt_correction_type multi-scan
_exptl_absorpt_process_details
;
(see. Sheldrick, G. M. (2002) SADABS Bruker AXS Inc., Madison, Wisconsin, USA)
;
_exptl_crystal_colour grey
_exptl_crystal_density_diffrn 5.87
_exptl_crystal_density_method 'not measured'
_exptl_crystal_description prism
_exptl_crystal_F_000 933
_exptl_crystal_size_max 0.146
_exptl_crystal_size_mid 0.124
_exptl_crystal_size_min 0.092
_refine_diff_density_max 11.926
_refine_diff_density_min -5.103
_refine_diff_density_rms 0.665
_refine_ls_extinction_coef 0.0003(3)
_refine_ls_extinction_expression Fc^*^=kFc[1+0.001xFc^2^\l^3^/sin(2\q)]^-1/4^
_refine_ls_extinction_method SHELXL
_refine_ls_goodness_of_fit_ref 1.164
_refine_ls_matrix_type full
_refine_ls_number_parameters 28
_refine_ls_number_reflns 829
_refine_ls_number_restraints 0
_refine_ls_restrained_S_all 1.164
_refine_ls_R_factor_all 0.0608
_refine_ls_R_factor_gt 0.0394
_refine_ls_shift/su_max 0
_refine_ls_shift/su_mean 0
_refine_ls_structure_factor_coef Fsqd
_refine_ls_weighting_details 'calc w=1/[\s^2^(Fo^2^)+(0.0486P)^2^+3.8414P] where P=(Fo^2^+2Fc^2^)/3'
_refine_ls_weighting_scheme calc
_refine_ls_wR_factor_gt 0.0904
_refine_ls_wR_factor_ref 0.0962
_reflns_number_gt 649
_reflns_number_total 829
_reflns_threshold_expression >2sigma(I)
_cod_data_source_file Ho3Co4Al12_archive.cif
_cod_data_source_block ho3co4al12_sad
_cod_original_sg_symbol_H-M P63/mmc
_cod_database_code 1548779

loop_
_symmetry_equiv_pos_as_xyz
'x, y, z'
'-x, -y, z+1/2'
'-y, x-y, z'
'-x+y, -x, z'
'x-y, x, z+1/2'
'y, -x+y, z+1/2'
'x-y, -y, -z'
'-x, -x+y, -z'
'y, x, -z'
'-y, -x, -z+1/2'
'x, x-y, -z+1/2'
'-x+y, y, -z+1/2'
'-x, -y, -z'
'x, y, -z-1/2'
'y, -x+y, -z'
'x-y, x, -z'
'-x+y, -x, -z-1/2'
'-y, x-y, -z-1/2'
'-x+y, y, z'
'x, x-y, z'
'-y, -x, z'
'y, x, z-1/2'
'-x, -x+y, z-1/2'
'x-y, -y, z-1/2'

loop_
_atom_site_label
_atom_site_type_symbol
_atom_site_fract_x
_atom_site_fract_y
_atom_site_fract_z
_atom_site_U_iso_or_equiv
_atom_site_adp_type
_atom_site_occupancy
_atom_site_symmetry_multiplicity
_atom_site_calc_flag
_atom_site_refinement_flags
_atom_site_disorder_assembly
_atom_site_disorder_group
Ho1 Ho 0.19402(2) 0.38803(5) 0.25 0.00790(11) Uani 1 4 d S . .
Co1 Co 0.5 0 0 0.00673(19) Uani 1 4 d S . .
Co2 Co 0 0 0 0.0069(3) Uani 1 12 d S . .
Al4 Al 0 0 0.25 0.0048(9) Uani 0.89(2) 12 d SP . .
Co4 Co 0 0 0.25 0.0048(9) Uani 0.11(2) 12 d SP . .
Al3 Al 0.3333 0.6667 0.0166(4) 0.0090(5) Uani 1 6 d S . .
Al2 Al 0.56036(17) 0.1207(3) 0.25 0.0070(4) Uani 1 4 d S . .
Al1 Al 0.16219(13) 0.3244(3) 0.5770(2) 0.0076(3) Uani 1 2 d S . .

loop_
_atom_site_aniso_label
_atom_site_aniso_U_11
_atom_site_aniso_U_22
_atom_site_aniso_U_33
_atom_site_aniso_U_23
_atom_site_aniso_U_13
_atom_site_aniso_U_12
Ho1 0.00864(14) 0.00951(17) 0.00584(15) 0 0 0.00475(8)
Co1 0.0077(3) 0.0073(4) 0.0052(4) -0.0013(3) -0.00066(17) 0.0036(2)
Co2 0.0083(4) 0.0083(4) 0.0040(7) 0 0 0.0041(2)
Al4 0.0064(11) 0.0064(11) 0.0017(15) 0 0 0.0032(6)
Co4 0.0064(11) 0.0064(11) 0.0017(15) 0 0 0.0032(6)
Al3 0.0080(7) 0.0080(7) 0.0111(14) 0 0 0.0040(4)
Al2 0.0081(7) 0.0088(11) 0.0044(9) 0 0 0.0044(5)
Al1 0.0088(5) 0.0077(7) 0.0058(7) 0.0004(6) 0.0002(3) 0.0039(3)

loop_
_atom_type_symbol
_atom_type_description
_atom_type_scat_dispersion_real
_atom_type_scat_dispersion_imag
_atom_type_scat_source
Al Al 0.0645 0.0514 'International Tables Vol C Tables 4.2.6.8 and 6.1.1.4'
Co Co 0.3494 0.9721 'International Tables Vol C Tables 4.2.6.8 and 6.1.1.4'
Ho Ho -0.2175 4.6783 'International Tables Vol C Tables 4.2.6.8 and 6.1.1.4'

loop_
_exptl_crystal_face_index_h
_exptl_crystal_face_index_k
_exptl_crystal_face_index_l
_exptl_crystal_face_perp_dist
-1 -7 -2 0.049
-2 0 -1 0.076
-3 2 -1 0.091
-1 6 1 0.075
5 -1 2 0.049
5 -4 1 0.055
1 -2 11 0.042
1 -2 -2 0.057
-1 2 3 0.078
-8 15 -1 0.089
-1 2 -5 0.072
1 -2 -10 0.041
-2 1 8 0.056
6 -3 -4 0.045
2 -1 -11 0.036

loop_
_geom_angle_atom_site_label_1
_geom_angle_atom_site_label_2
_geom_angle_atom_site_label_3
_geom_angle
_geom_angle_site_symmetry_1
_geom_angle_site_symmetry_3
Al4 Ho1 Al2 97.48(3) . 3
Al4 Ho1 Al2 97.48(3) . 4_665
Al2 Ho1 Al2 165.05(6) 3 4_665
Al4 Ho1 Al3 133.95(5) . 14_556
Al2 Ho1 Al3 84.82(2) 3 14_556
Al2 Ho1 Al3 84.82(2) 4_665 14_556
Al4 Ho1 Al3 133.95(5) . .
Al2 Ho1 Al3 84.82(2) 3 .
Al2 Ho1 Al3 84.82(2) 4_665 .
Al3 Ho1 Al3 92.10(9) 14_556 .
Al4 Ho1 Al1 81.07(4) . 14_556
Al2 Ho1 Al1 91.158(7) 3 14_556
Al2 Ho1 Al1 91.158(7) 4_665 14_556
Al3 Ho1 Al1 144.98(6) 14_556 14_556
Al3 Ho1 Al1 52.88(6) . 14_556
Al4 Ho1 Al1 81.07(4) . .
Al2 Ho1 Al1 91.158(7) 3 .
Al2 Ho1 Al1 91.158(7) 4_665 .
Al3 Ho1 Al1 52.88(6) 14_556 .
Al3 Ho1 Al1 144.98(6) . .
Al1 Ho1 Al1 162.13(7) 14_556 .
Al4 Ho1 Al1 57.41(3) . 5_554
Al2 Ho1 Al1 53.54(4) 3 5_554
Al2 Ho1 Al1 137.26(4) 4_665 5_554
Al3 Ho1 Al1 137.87(4) 14_556 5_554
Al3 Ho1 Al1 90.35(5) . 5_554
Al1 Ho1 Al1 53.97(4) 14_556 5_554
Al1 Ho1 Al1 114.90(3) . 5_554
Al4 Ho1 Al1 57.41(3) . 6_554
Al2 Ho1 Al1 137.26(4) 3 6_554
Al2 Ho1 Al1 53.54(4) 4_665 6_554
Al3 Ho1 Al1 137.87(4) 14_556 6_554
Al3 Ho1 Al1 90.35(5) . 6_554
Al1 Ho1 Al1 53.97(4) 14_556 6_554
Al1 Ho1 Al1 114.90(3) . 6_554
Al1 Ho1 Al1 84.14(7) 5_554 6_554
Al4 Ho1 Al1 57.41(3) . 15_556
Al2 Ho1 Al1 137.26(4) 3 15_556
Al2 Ho1 Al1 53.54(4) 4_665 15_556
Al3 Ho1 Al1 90.35(5) 14_556 15_556
Al3 Ho1 Al1 137.87(4) . 15_556
Al1 Ho1 Al1 114.90(3) 14_556 15_556
Al1 Ho1 Al1 53.97(4) . 15_556
Al1 Ho1 Al1 114.82(6) 5_554 15_556
Al1 Ho1 Al1 61.44(6) 6_554 15_556
Al4 Ho1 Al1 57.41(3) . 16_556
Al2 Ho1 Al1 53.54(4) 3 16_556
Al2 Ho1 Al1 137.26(4) 4_665 16_556
Al3 Ho1 Al1 90.35(5) 14_556 16_556
Al3 Ho1 Al1 137.87(4) . 16_556
Al1 Ho1 Al1 114.90(3) 14_556 16_556
Al1 Ho1 Al1 53.97(4) . 16_556
Al1 Ho1 Al1 61.44(6) 5_554 16_556
Al1 Ho1 Al1 114.82(6) 6_554 16_556
Al1 Ho1 Al1 84.14(7) 15_556 16_556
Al2 Co1 Al2 180.00(7) . 13_655
Al2 Co1 Al3 72.21(10) . 13_665
Al2 Co1 Al3 107.79(10) 13_655 13_665
Al2 Co1 Al3 107.79(10) . 1_545
Al2 Co1 Al3 72.21(10) 13_655 1_545
Al3 Co1 Al3 180 13_665 1_545
Al2 Co1 Al1 114.89(5) . 17_556
Al2 Co1 Al1 65.11(5) 13_655 17_556
Al3 Co1 Al1 116.39(5) 13_665 17_556
Al3 Co1 Al1 63.61(5) 1_545 17_556
Al2 Co1 Al1 65.11(5) . 5_654
Al2 Co1 Al1 114.89(5) 13_655 5_654
Al3 Co1 Al1 63.61(5) 13_665 5_654
Al3 Co1 Al1 116.39(5) 1_545 5_654
Al1 Co1 Al1 180.00(11) 17_556 5_654
Al2 Co1 Al1 114.89(5) . 18_656
Al2 Co1 Al1 65.11(5) 13_655 18_656
Al3 Co1 Al1 116.39(5) 13_665 18_656
Al3 Co1 Al1 63.61(5) 1_545 18_656
Al1 Co1 Al1 115.19(8) 17_556 18_656
Al1 Co1 Al1 64.81(8) 5_654 18_656
Al2 Co1 Al1 65.11(5) . 6_554
Al2 Co1 Al1 114.89(5) 13_655 6_554
Al3 Co1 Al1 63.61(5) 13_665 6_554
Al3 Co1 Al1 116.39(5) 1_545 6_554
Al1 Co1 Al1 64.81(8) 17_556 6_554
Al1 Co1 Al1 115.19(8) 5_654 6_554
Al1 Co1 Al1 180.00(9) 18_656 6_554
Al2 Co1 Ho1 119.84(4) . 16_655
Al2 Co1 Ho1 60.16(4) 13_655 16_655
Al3 Co1 Ho1 60.94(6) 13_665 16_655
Al3 Co1 Ho1 119.06(6) 1_545 16_655
Al1 Co1 Ho1 118.56(4) 17_556 16_655
Al1 Co1 Ho1 61.44(4) 5_654 16_655
Al1 Co1 Ho1 63.09(4) 18_656 16_655
Al1 Co1 Ho1 116.91(4) 6_554 16_655
Al2 Co1 Ho1 60.16(4) . 4
Al2 Co1 Ho1 119.84(4) 13_655 4
Al3 Co1 Ho1 119.06(6) 13_665 4
Al3 Co1 Ho1 60.94(6) 1_545 4
Al1 Co1 Ho1 61.44(4) 17_556 4
Al1 Co1 Ho1 118.56(4) 5_654 4
Al1 Co1 Ho1 116.91(4) 18_656 4
Al1 Co1 Ho1 63.09(4) 6_554 4
Ho1 Co1 Ho1 180.0000(10) 16_655 4
Al2 Co1 Ho1 119.84(4) . 15
Al2 Co1 Ho1 60.16(4) 13_655 15
Al3 Co1 Ho1 60.94(6) 13_665 15
Al3 Co1 Ho1 119.06(6) 1_545 15
Al1 Co1 Ho1 63.09(4) 17_556 15
Al1 Co1 Ho1 116.91(4) 5_654 15
Al1 Co1 Ho1 118.56(4) 18_656 15
Al1 Co1 Ho1 61.44(4) 6_554 15
Ho1 Co1 Ho1 66.894(13) 16_655 15
Ho1 Co1 Ho1 113.106(13) 4 15
Al2 Co1 Ho1 60.16(4) . 3_655
Al2 Co1 Ho1 119.85(4) 13_655 3_655
Al3 Co1 Ho1 119.06(6) 13_665 3_655
Al3 Co1 Ho1 60.94(6) 1_545 3_655
Al1 Co1 Ho1 116.91(4) 17_556 3_655
Al1 Co1 Ho1 63.09(4) 5_654 3_655
Al1 Co1 Ho1 61.44(4) 18_656 3_655
Al1 Co1 Ho1 118.56(4) 6_554 3_655
Ho1 Co1 Ho1 113.106(13) 16_655 3_655
Ho1 Co1 Ho1 66.894(13) 4 3_655
Ho1 Co1 Ho1 180.000(6) 15 3_655
Co4 Co2 Al4 180 13 .
Co4 Co2 Al4 0 13 13
Al4 Co2 Al4 180 . 13
Co4 Co2 Al1 73.62(4) 13 18_556
Al4 Co2 Al1 106.38(4) . 18_556
Al4 Co2 Al1 73.62(4) 13 18_556
Co4 Co2 Al1 106.38(4) 13 6_554
Al4 Co2 Al1 73.62(4) . 6_554
Al4 Co2 Al1 106.38(4) 13 6_554
Al1 Co2 Al1 180.00(8) 18_556 6_554
Co4 Co2 Al1 106.38(4) 13 2_554
Al4 Co2 Al1 73.62(4) . 2_554
Al4 Co2 Al1 106.38(4) 13 2_554
Al1 Co2 Al1 67.62(4) 18_556 2_554
Al1 Co2 Al1 112.38(4) 6_554 2_554
Co4 Co2 Al1 73.62(4) 13 14_556
Al4 Co2 Al1 106.38(4) . 14_556
Al4 Co2 Al1 73.62(4) 13 14_556
Al1 Co2 Al1 112.38(4) 18_556 14_556
Al1 Co2 Al1 67.62(4) 6_554 14_556
Al1 Co2 Al1 180.00(8) 2_554 14_556
Co4 Co2 Al1 106.38(4) 13 5_554
Al4 Co2 Al1 73.62(4) . 5_554
Al4 Co2 Al1 106.38(4) 13 5_554
Al1 Co2 Al1 67.62(4) 18_556 5_554
Al1 Co2 Al1 112.38(4) 6_554 5_554
Al1 Co2 Al1 112.38(4) 2_554 5_554
Al1 Co2 Al1 67.62(4) 14_556 5_554
Co4 Co2 Al1 73.62(4) 13 17_556
Al4 Co2 Al1 106.38(4) . 17_556
Al4 Co2 Al1 73.62(4) 13 17_556
Al1 Co2 Al1 112.38(4) 18_556 17_556
Al1 Co2 Al1 67.62(4) 6_554 17_556
Al1 Co2 Al1 67.62(4) 2_554 17_556
Al1 Co2 Al1 112.38(4) 14_556 17_556
Al1 Co2 Al1 180.00(9) 5_554 17_556
Co2 Al4 Co2 180 2 .
Co2 Al4 Ho1 90 2 .
Co2 Al4 Ho1 90 . .
Co2 Al4 Ho1 90 2 3
Co2 Al4 Ho1 90 . 3
Ho1 Al4 Ho1 120 . 3
Co2 Al4 Ho1 90 2 4
Co2 Al4 Ho1 90 . 4
Ho1 Al4 Ho1 120 . 4
Ho1 Al4 Ho1 120 3 4
Co2 Al4 Al1 123.43(4) 2 2_554
Co2 Al4 Al1 56.57(4) . 2_554
Ho1 Al4 Al1 146.57(4) . 2_554
Ho1 Al4 Al1 65.338(11) 3 2_554
Ho1 Al4 Al1 65.338(11) 4 2_554
Co2 Al4 Al1 56.57(4) 2 15_556
Co2 Al4 Al1 123.43(4) . 15_556
Ho1 Al4 Al1 65.338(11) . 15_556
Ho1 Al4 Al1 146.57(4) 3 15_556
Ho1 Al4 Al1 65.338(11) 4 15_556
Al1 Al4 Al1 130.68(2) 2_554 15_556
Co2 Al4 Al1 123.43(4) 2 5_554
Co2 Al4 Al1 56.57(4) . 5_554
Ho1 Al4 Al1 65.338(11) . 5_554
Ho1 Al4 Al1 65.338(11) 3 5_554
Ho1 Al4 Al1 146.57(4) 4 5_554
Al1 Al4 Al1 92.56(5) 2_554 5_554
Al1 Al4 Al1 130.68(2) 15_556 5_554
Co2 Al4 Al1 56.57(4) 2 16_556
Co2 Al4 Al1 123.43(4) . 16_556
Ho1 Al4 Al1 65.338(11) . 16_556
Ho1 Al4 Al1 65.338(11) 3 16_556
Ho1 Al4 Al1 146.57(4) 4 16_556
Al1 Al4 Al1 130.68(2) 2_554 16_556
Al1 Al4 Al1 92.56(5) 15_556 16_556
Al1 Al4 Al1 66.87(7) 5_554 16_556
Co2 Al4 Al1 123.43(4) 2 6_554
Co2 Al4 Al1 56.57(4) . 6_554
Ho1 Al4 Al1 65.338(11) . 6_554
Ho1 Al4 Al1 146.57(4) 3 6_554
Ho1 Al4 Al1 65.338(11) 4 6_554
Al1 Al4 Al1 92.56(5) 2_554 6_554
Al1 Al4 Al1 66.87(7) 15_556 6_554
Al1 Al4 Al1 92.56(5) 5_554 6_554
Al1 Al4 Al1 130.68(2) 16_556 6_554
Co2 Al4 Al1 56.57(4) 2 13_556
Co2 Al4 Al1 123.43(4) . 13_556
Ho1 Al4 Al1 146.57(4) . 13_556
Ho1 Al4 Al1 65.338(11) 3 13_556
Ho1 Al4 Al1 65.338(11) 4 13_556
Al1 Al4 Al1 66.87(7) 2_554 13_556
Al1 Al4 Al1 92.56(5) 15_556 13_556
Al1 Al4 Al1 130.68(2) 5_554 13_556
Al1 Al4 Al1 92.56(5) 16_556 13_556
Al1 Al4 Al1 130.68(2) 6_554 13_556
Co1 Al3 Co1 119.627(17) 3 1_565
Co1 Al3 Co1 119.627(17) 3 4_665
Co1 Al3 Co1 119.627(17) 1_565 4_665
Co1 Al3 Al1 60.502(19) 3 17_566
Co1 Al3 Al1 60.502(19) 1_565 17_566
Co1 Al3 Al1 157.78(16) 4_665 17_566
Co1 Al3 Al1 60.502(19) 3 14_556
Co1 Al3 Al1 157.78(16) 1_565 14_556
Co1 Al3 Al1 60.502(19) 4_665 14_556
Al1 Al3 Al1 110.23(8) 17_566 14_556
Co1 Al3 Al1 157.78(16) 3 18_666
Co1 Al3 Al1 60.502(19) 1_565 18_666
Co1 Al3 Al1 60.502(19) 4_665 18_666
Al1 Al3 Al1 110.23(8) 17_566 18_666
Al1 Al3 Al1 110.23(8) 14_556 18_666
Co1 Al3 Al2 53.69(6) 3 15_565
Co1 Al3 Al2 102.63(9) 1_565 15_565
Co1 Al3 Al2 102.63(9) 4_665 15_565
Al1 Al3 Al2 58.26(6) 17_566 15_565
Al1 Al3 Al2 58.26(6) 14_556 15_565
Al1 Al3 Al2 104.09(12) 18_666 15_565
Co1 Al3 Al2 102.63(9) 3 13_665
Co1 Al3 Al2 53.69(6) 1_565 13_665
Co1 Al3 Al2 102.63(9) 4_665 13_665
Al1 Al3 Al2 58.26(6) 17_566 13_665
Al1 Al3 Al2 104.09(12) 14_556 13_665
Al1 Al3 Al2 58.26(6) 18_666 13_665
Al2 Al3 Al2 55.94(9) 15_565 13_665
Co1 Al3 Al2 102.63(9) 3 16
Co1 Al3 Al2 102.63(9) 1_565 16
Co1 Al3 Al2 53.69(6) 4_665 16
Al1 Al3 Al2 104.09(12) 17_566 16
Al1 Al3 Al2 58.26(6) 14_556 16
Al1 Al3 Al2 58.26(6) 18_666 16
Al2 Al3 Al2 55.94(9) 15_565 16
Al2 Al3 Al2 55.94(9) 13_665 16
Co1 Al3 Ho1 72.41(4) 3 4_565
Co1 Al3 Ho1 72.41(4) 1_565 4_565
Co1 Al3 Ho1 137.47(13) 4_665 4_565
Al1 Al3 Ho1 64.75(5) 17_566 4_565
Al1 Al3 Ho1 124.02(6) 14_556 4_565
Al1 Al3 Ho1 124.02(6) 18_666 4_565
Al2 Al3 Ho1 114.66(3) 15_565 4_565
Al2 Al3 Ho1 114.66(3) 13_665 4_565
Al2 Al3 Ho1 168.84(9) 16 4_565
Co1 Al3 Ho1 137.47(13) 3 3_665
Co1 Al3 Ho1 72.41(4) 1_565 3_665
Co1 Al3 Ho1 72.41(4) 4_665 3_665
Al1 Al3 Ho1 124.02(6) 17_566 3_665
Al1 Al3 Ho1 124.02(6) 14_556 3_665
Al1 Al3 Ho1 64.75(5) 18_666 3_665
Al2 Al3 Ho1 168.84(9) 15_565 3_665
Al2 Al3 Ho1 114.66(3) 13_665 3_665
Al2 Al3 Ho1 114.66(3) 16 3_665
Ho1 Al3 Ho1 73.89(7) 4_565 3_665
Co1 Al3 Ho1 72.41(4) 3 .
Co1 Al3 Ho1 137.47(13) 1_565 .
Co1 Al3 Ho1 72.41(4) 4_665 .
Al1 Al3 Ho1 124.02(6) 17_566 .
Al1 Al3 Ho1 64.75(5) 14_556 .
Al1 Al3 Ho1 124.02(6) 18_666 .
Al2 Al3 Ho1 114.66(3) 15_565 .
Al2 Al3 Ho1 168.84(9) 13_665 .
Al2 Al3 Ho1 114.66(3) 16 .
Ho1 Al3 Ho1 73.89(7) 4_565 .
Ho1 Al3 Ho1 73.89(7) 3_665 .
Co1 Al2 Co1 137.39(11) . 2_655
Co1 Al2 Al1 59.92(3) . 6_554
Co1 Al2 Al1 125.67(5) 2_655 6_554
Co1 Al2 Al1 125.67(5) . 15_556
Co1 Al2 Al1 59.92(3) 2_655 15_556
Al1 Al2 Al1 71.17(7) 6_554 15_556
Co1 Al2 Al1 125.67(5) . 16_656
Co1 Al2 Al1 59.92(3) 2_655 16_656
Al1 Al2 Al1 167.06(11) 6_554 16_656
Al1 Al2 Al1 107.30(8) 15_556 16_656
Co1 Al2 Al1 59.92(3) . 5_654
Co1 Al2 Al1 125.67(5) 2_655 5_654
Al1 Al2 Al1 107.30(8) 6_554 5_654
Al1 Al2 Al1 167.06(11) 15_556 5_654
Al1 Al2 Al1 71.17(7) 16_656 5_654
Co1 Al2 Al2 108.34(5) . 3_655
Co1 Al2 Al2 108.34(5) 2_655 3_655
Al1 Al2 Al2 107.76(6) 6_554 3_655
Al1 Al2 Al2 107.76(6) 15_556 3_655
Al1 Al2 Al2 59.98(5) 16_656 3_655
Al1 Al2 Al2 59.98(5) 5_654 3_655
Co1 Al2 Al2 108.34(5) . 4_665
Co1 Al2 Al2 108.34(5) 2_655 4_665
Al1 Al2 Al2 59.98(5) 6_554 4_665
Al1 Al2 Al2 59.98(5) 15_556 4_665
Al1 Al2 Al2 107.76(6) 16_656 4_665
Al1 Al2 Al2 107.76(6) 5_654 4_665
Al2 Al2 Al2 60 3_655 4_665
Co1 Al2 Al3 168.51(10) . 2_665
Co1 Al2 Al3 54.10(4) 2_655 2_665
Al1 Al2 Al3 115.35(6) 6_554 2_665
Al1 Al2 Al3 56.62(4) 15_556 2_665
Al1 Al2 Al3 56.62(4) 16_656 2_665
Al1 Al2 Al3 115.35(6) 5_654 2_665
Al2 Al2 Al3 62.03(5) 3_655 2_665
Al2 Al2 Al3 62.03(5) 4_665 2_665
Co1 Al2 Al3 54.10(4) . 13_665
Co1 Al2 Al3 168.51(10) 2_655 13_665
Al1 Al2 Al3 56.62(4) 6_554 13_665
Al1 Al2 Al3 115.35(6) 15_556 13_665
Al1 Al2 Al3 115.35(6) 16_656 13_665
Al1 Al2 Al3 56.62(4) 5_654 13_665
Al2 Al2 Al3 62.03(5) 3_655 13_665
Al2 Al2 Al3 62.03(5) 4_665 13_665
Al3 Al2 Al3 114.42(11) 2_665 13_665
Co1 Al2 Ho1 73.24(5) . 4
Co1 Al2 Ho1 73.24(5) 2_655 4
Al1 Al2 Ho1 66.38(4) 6_554 4
Al1 Al2 Ho1 66.38(4) 15_556 4
Al1 Al2 Ho1 125.41(7) 16_656 4
Al1 Al2 Ho1 125.41(7) 5_654 4
Al2 Al2 Ho1 172.52(3) 3_655 4
Al2 Al2 Ho1 112.52(3) 4_665 4
Al3 Al2 Ho1 115.45(3) 2_665 4
Al3 Al2 Ho1 115.45(3) 13_665 4
Co1 Al2 Ho1 73.24(5) . 3_655
Co1 Al2 Ho1 73.24(5) 2_655 3_655
Al1 Al2 Ho1 125.41(7) 6_554 3_655
Al1 Al2 Ho1 125.41(7) 15_556 3_655
Al1 Al2 Ho1 66.38(4) 16_656 3_655
Al1 Al2 Ho1 66.38(4) 5_654 3_655
Al2 Al2 Ho1 112.52(3) 3_655 3_655
Al2 Al2 Ho1 172.52(3) 4_665 3_655
Al3 Al2 Ho1 115.45(3) 2_665 3_655
Al3 Al2 Ho1 115.45(3) 13_665 3_655
Ho1 Al2 Ho1 74.95(6) 4 3_655
Co2 Al1 Co1 113.78(5) 2 6_565
Co2 Al1 Co1 113.78(5) 2 5
Co1 Al1 Co1 110.62(7) 6_565 5
Co2 Al1 Al3 144.92(11) 2 14_556
Co1 Al1 Al3 55.88(4) 6_565 14_556
Co1 Al1 Al3 55.88(4) 5 14_556
Co2 Al1 Al2 141.19(7) 2 16_556
Co1 Al1 Al2 104.40(8) 6_565 16_556
Co1 Al1 Al2 54.97(4) 5 16_556
Al3 Al1 Al2 65.12(8) 14_556 16_556
Co2 Al1 Al2 141.19(7) 2 15_566
Co1 Al1 Al2 54.97(4) 6_565 15_566
Co1 Al1 Al2 104.40(8) 5 15_566
Al3 Al1 Al2 65.12(8) 14_556 15_566
Al2 Al1 Al2 60.04(11) 16_556 15_566
Co2 Al1 Al1 56.188(19) 2 16_556
Co1 Al1 Al1 57.60(4) 6_565 16_556
Co1 Al1 Al1 133.77(11) 5 16_556
Al3 Al1 Al1 104.23(7) 14_556 16_556
Al2 Al1 Al1 160.87(6) 16_556 16_556
Al2 Al1 Al1 101.41(6) 15_566 16_556
Co2 Al1 Al1 56.188(18) 2 15_556
Co1 Al1 Al1 133.77(11) 6_565 15_556
Co1 Al1 Al1 57.60(4) 5 15_556
Al3 Al1 Al1 104.23(7) 14_556 15_556
Al2 Al1 Al1 101.41(6) 16_556 15_556
Al2 Al1 Al1 160.87(6) 15_566 15_556
Al1 Al1 Al1 96.59(9) 16_556 15_556
Co2 Al1 Al4 49.82(4) 2 13_556
Co1 Al1 Al4 124.55(3) 6_565 13_556
Co1 Al1 Al4 124.55(3) 5 13_556
Al3 Al1 Al4 165.27(10) 14_556 13_556
Al2 Al1 Al4 102.38(6) 16_556 13_556
Al2 Al1 Al4 102.38(6) 15_566 13_556
Al1 Al1 Al4 85.39(4) 16_556 13_556
Al1 Al1 Al4 85.39(4) 15_556 13_556
Co2 Al1 Co4 49.82(4) 2 13_556
Co1 Al1 Co4 124.55(3) 6_565 13_556
Co1 Al1 Co4 124.55(3) 5 13_556
Al3 Al1 Co4 165.27(10) 14_556 13_556
Al2 Al1 Co4 102.38(6) 16_556 13_556
Al2 Al1 Co4 102.38(6) 15_566 13_556
Al1 Al1 Co4 85.39(4) 16_556 13_556
Al1 Al1 Co4 85.39(4) 15_556 13_556
Al4 Al1 Co4 0 13_556 13_556
Co2 Al1 Ho1 82.55(5) 2 .
Co1 Al1 Ho1 69.76(4) 6_565 .
Co1 Al1 Ho1 69.76(4) 5 .
Al3 Al1 Ho1 62.37(8) 14_556 .
Al2 Al1 Ho1 118.38(6) 16_556 .
Al2 Al1 Ho1 118.38(6) 15_566 .
Al1 Al1 Ho1 64.29(7) 16_556 .
Al1 Al1 Ho1 64.29(7) 15_556 .
Al4 Al1 Ho1 132.37(7) 13_556 .
Co4 Al1 Ho1 132.37(7) 13_556 .
Co2 Al1 Ho1 81.13(4) 2 16_556
Co1 Al1 Ho1 68.609(12) 6_565 16_556
Co1 Al1 Ho1 162.41(7) 5 16_556
Al3 Al1 Ho1 117.28(5) 14_556 16_556
Al2 Al1 Ho1 107.64(6) 16_556 16_556
Al2 Al1 Ho1 60.07(5) 15_566 16_556
Al1 Al1 Ho1 61.74(5) 16_556 16_556
Al1 Al1 Ho1 136.32(4) 15_556 16_556
Al4 Al1 Ho1 57.25(3) 13_556 16_556
Co4 Al1 Ho1 57.25(3) 13_556 16_556
Ho1 Al1 Ho1 123.57(3) . 16_556

loop_
_geom_bond_atom_site_label_1
_geom_bond_atom_site_label_2
_geom_bond_distance
_geom_bond_site_symmetry_2
Ho1 Al4 2.9028(5) .
Ho1 Al2 2.967(2) 3
Ho1 Al2 2.967(2) 4_665
Ho1 Al3 3.003(3) 14_556
Ho1 Al3 3.003(3) .
Ho1 Al1 3.0660(19) 14_556
Ho1 Al1 3.0660(19) .
Ho1 Al1 3.1365(12) 5_554
Ho1 Al1 3.1365(12) 6_554
Ho1 Al1 3.1365(12) 15_556
Ho1 Al1 3.1365(12) 16_556
Co1 Al2 2.4854(9) .
Co1 Al2 2.4854(9) 13_655
Co1 Al3 2.4983(4) 13_665
Co1 Al3 2.4983(4) 1_545
Co1 Al1 2.6264(11) 17_556
Co1 Al1 2.6264(11) 5_654
Co1 Al1 2.6264(11) 18_656
Co1 Al1 2.6264(11) 6_554
Co1 Ho1 3.2751(3) 16_655
Co1 Ho1 3.2751(3) 4
Co1 Ho1 3.2751(3) 15
Co1 Ho1 3.2751(3) 3_655
Co2 Co4 2.3155(3) 13
Co2 Al4 2.3155(3) .
Co2 Al4 2.3155(3) 13
Co2 Al1 2.5293(19) 18_556
Co2 Al1 2.5293(19) 6_554
Co2 Al1 2.5293(19) 2_554
Co2 Al1 2.5293(19) 14_556
Co2 Al1 2.5293(19) 5_554
Co2 Al1 2.5293(19) 17_556
Al4 Co2 2.3155(3) 2
Al4 Ho1 2.9028(5) 3
Al4 Ho1 2.9028(5) 4
Al4 Al1 2.9079(19) 2_554
Al4 Al1 2.9079(19) 15_556
Al4 Al1 2.9079(19) 5_554
Al4 Al1 2.9079(19) 16_556
Al4 Al1 2.9079(19) 6_554
Al4 Al1 2.9079(19) 13_556
Al3 Co1 2.4983(4) 3
Al3 Co1 2.4983(4) 1_565
Al3 Co1 2.4983(4) 4_665
Al3 Al1 2.703(2) 17_566
Al3 Al1 2.703(2) 14_556
Al3 Al1 2.703(2) 18_666
Al3 Al2 2.937(3) 15_565
Al3 Al2 2.937(3) 13_665
Al3 Al2 2.937(3) 16
Al3 Ho1 3.003(3) 4_565
Al3 Ho1 3.003(3) 3_665
Al2 Co1 2.4854(10) 2_655
Al2 Al1 2.7532(17) 6_554
Al2 Al1 2.7532(17) 15_556
Al2 Al1 2.7532(17) 16_656
Al2 Al1 2.7532(17) 5_654
Al2 Al2 2.755(4) 3_655
Al2 Al2 2.755(4) 4_665
Al2 Al3 2.937(3) 2_665
Al2 Al3 2.937(3) 13_665
Al2 Ho1 2.967(2) 4
Al2 Ho1 2.967(2) 3_655
Al1 Co2 2.5293(19) 2
Al1 Co1 2.6264(11) 6_565
Al1 Co1 2.6264(11) 5
Al1 Al3 2.703(2) 14_556
Al1 Al2 2.7532(17) 16_556
Al1 Al2 2.7532(17) 15_566
Al1 Al1 2.815(3) 16_556
Al1 Al1 2.815(3) 15_556
Al1 Al4 2.9079(19) 13_556
Al1 Co4 2.9079(19) 13_556
Al1 Ho1 3.1365(12) 16_556
